data_7249979
loop_
_publ_author_name
'Medvedev, Alexander G.'
'Mel'nik, Elena A.'
'Mikhaylov, Alexey A.'
'Mayorov, Nikita S.'
'Tripol'skaya, Tatiana A.'
'Lev, Ovadia'
'Prikhodchenko, Petr V.'
'Churakov, Andrei V.'

_publ_section_title
;
 Hydrogen bonding of H2O2 molecules in crystal structures of alkali metal
 and tetraethylammonium nitrate peroxosolvates
;
_journal_issue 13
_journal_name_full CrystEngComm
_journal_page_first 1896
_journal_page_last 1903
_journal_paper_doi 10.1039/D4CE01109K
_journal_volume 27
_journal_year 2025
_chemical_formula_moiety 'C8 H20 N, N O3, 2(H2 O2)'
_chemical_formula_sum 'C8 H24 N2 O7'
_chemical_formula_weight 260.29
_space_group_crystal_system orthorhombic
_space_group_IT_number 61
_space_group_name_Hall '-P 2ac 2ab'
_space_group_name_H-M_alt 'P b c a'
_atom_sites_solution_hydrogens difmap
_atom_sites_solution_primary direct
_atom_sites_solution_secondary difmap
_audit_creation_method SHELXL-2018/3
_audit_update_record
;
2024-06-06 deposited with the CCDC.	2025-02-17 downloaded from the CCDC.
;
_cell_angle_alpha 90
_cell_angle_beta 90
_cell_angle_gamma 90
_cell_formula_units_Z 8
_cell_length_a 12.3185(4)
_cell_length_b 14.6896(5)
_cell_length_c 15.1162(5)
_cell_measurement_reflns_used 9903
_cell_measurement_temperature 100(2)
_cell_measurement_theta_max 30.349
_cell_measurement_theta_min 2.695
_cell_volume 2735.33(16)
_computing_cell_refinement 'SAINT (Bruker, 2018)'
_computing_data_collection '<i>APEX3</i> (Bruker, 2018)'
_computing_data_reduction 'SAINT (Bruker, 2018)'
_computing_structure_refinement 'SHELXL-2018/3 (Sheldrick, 2018)'
_computing_structure_solution 'SHELXT (Sheldrick, 2016)'
_diffrn_ambient_temperature 100(2)
_diffrn_measured_fraction_theta_full 1.000
_diffrn_measured_fraction_theta_max 1.000
_diffrn_measurement_device_type 'Bruker D8 Venture'
_diffrn_measurement_method \w
_diffrn_radiation_type MoK\a
_diffrn_radiation_wavelength 0.71073
_diffrn_reflns_av_R_equivalents 0.0372
_diffrn_reflns_av_unetI/netI 0.0200
_diffrn_reflns_Laue_measured_fraction_full 1.000
_diffrn_reflns_Laue_measured_fraction_max 1.000
_diffrn_reflns_limit_h_max 15
_diffrn_reflns_limit_h_min -15
_diffrn_reflns_limit_k_max 18
_diffrn_reflns_limit_k_min -18
_diffrn_reflns_limit_l_max 19
_diffrn_reflns_limit_l_min -19
_diffrn_reflns_number 33352
_diffrn_reflns_point_group_measured_fraction_full 1.000
_diffrn_reflns_point_group_measured_fraction_max 1.000
_diffrn_reflns_theta_full 25.242
_diffrn_reflns_theta_max 26.995
_diffrn_reflns_theta_min 2.544
_exptl_absorpt_coefficient_mu 0.109
_exptl_absorpt_correction_type multi-scan
_exptl_absorpt_process_details 'SADABS (Bruker, 2016)'
_exptl_crystal_colour colourless
_exptl_crystal_density_diffrn 1.264
_exptl_crystal_description prism
_exptl_crystal_F_000 1136
_exptl_crystal_size_max 0.250
_exptl_crystal_size_mid 0.200
_exptl_crystal_size_min 0.200
_exptl_transmission_factor_max 0.9281
_exptl_transmission_factor_min 0.8481
_refine_diff_density_max 0.243
_refine_diff_density_min -0.255
_refine_diff_density_rms 0.036
_refine_ls_extinction_method none
_refine_ls_goodness_of_fit_ref 1.039
_refine_ls_hydrogen_treatment refall
_refine_ls_matrix_type full
_refine_ls_number_parameters 250
_refine_ls_number_reflns 2988
_refine_ls_number_restraints 0
_refine_ls_restrained_S_all 1.039
_refine_ls_R_factor_all 0.0413
_refine_ls_R_factor_gt 0.0346
_refine_ls_shift/su_max 0.001
_refine_ls_shift/su_mean 0.000
_refine_ls_structure_factor_coef Fsqd
_refine_ls_weighting_details 'w=1/[\s^2^(Fo^2^)+(0.0376P)^2^+1.1500P] where P=(Fo^2^+2Fc^2^)/3'
_refine_ls_weighting_scheme calc
_refine_ls_wR_factor_gt 0.0856
_refine_ls_wR_factor_ref 0.0896
_reflns_Friedel_coverage 0.000
_reflns_number_gt 2599
_reflns_number_total 2988
_reflns_threshold_expression 'I > 2\s(I)'
_cod_data_source_file d4ce01109k2.cif
_cod_data_source_block a_CCDC2
_cod_depositor_comments 'Adding full bibliography for 7249976--7249979.cif.'
_cod_database_code 7249979
_shelx_shelxl_version_number 2018/3
_shelx_space_group_comment
;
The symmetry employed for this shelxl refinement is uniquely defined
by the following loop, which should always be used as a source of
symmetry information in preference to the above space-group names.
They are only intended as comments.
;
_shelx_estimated_absorpt_t_min 0.973
_shelx_estimated_absorpt_t_max 0.978

loop_
_space_group_symop_operation_xyz
'x, y, z'
'-x+1/2, -y, z+1/2'
'-x, y+1/2, -z+1/2'
'x+1/2, -y+1/2, -z'
'-x, -y, -z'
'x-1/2, y, -z-1/2'
'x, -y-1/2, z-1/2'
'-x-1/2, y-1/2, z'

loop_
_atom_site_label
_atom_site_type_symbol
_atom_site_fract_x
_atom_site_fract_y
_atom_site_fract_z
_atom_site_U_iso_or_equiv
_atom_site_adp_type
_atom_site_occupancy
_atom_site_site_symmetry_order
_atom_site_calc_flag
_atom_site_refinement_flags_posn
_atom_site_refinement_flags_adp
_atom_site_refinement_flags_occupancy
_atom_site_disorder_assembly
_atom_site_disorder_group
N1 N 0.47903(7) 0.40212(6) 0.74221(6) 0.0157(2) Uani 1 1 d . . . . .
C1 C 0.39799(10) 0.46059(8) 0.69231(8) 0.0227(3) Uani 1 1 d . . . . .
C2 C 0.44724(14) 0.52182(11) 0.62319(10) 0.0372(3) Uani 1 1 d . . . . .
C3 C 0.54412(9) 0.34309(8) 0.67866(8) 0.0191(2) Uani 1 1 d . . . . .
C4 C 0.47676(11) 0.28190(9) 0.61969(9) 0.0277(3) Uani 1 1 d . . . . .
C5 C 0.41318(9) 0.34420(8) 0.80591(8) 0.0197(2) Uani 1 1 d . . . . .
C6 C 0.47928(11) 0.28331(9) 0.86558(9) 0.0281(3) Uani 1 1 d . . . . .
C7 C 0.56064(9) 0.46055(8) 0.79172(8) 0.0200(2) Uani 1 1 d . . . . .
C8 C 0.51240(11) 0.52335(9) 0.86050(9) 0.0283(3) Uani 1 1 d . . . . .
H11 H 0.3598(12) 0.4958(9) 0.7366(9) 0.026(3) Uiso 1 1 d . . . . .
H12 H 0.3475(12) 0.4176(9) 0.6659(9) 0.027(4) Uiso 1 1 d . . . . .
H21 H 0.3910(15) 0.5552(12) 0.5965(11) 0.047(5) Uiso 1 1 d . . . . .
H22 H 0.4822(15) 0.4881(12) 0.5779(12) 0.046(5) Uiso 1 1 d . . . . .
H23 H 0.4966(15) 0.5662(11) 0.6470(11) 0.046(5) Uiso 1 1 d . . . . .
H31 H 0.5880(11) 0.3859(9) 0.6448(9) 0.024(3) Uiso 1 1 d . . . . .
H32 H 0.5924(11) 0.3064(9) 0.7164(8) 0.019(3) Uiso 1 1 d . . . . .
H41 H 0.4328(14) 0.3169(11) 0.5776(11) 0.038(4) Uiso 1 1 d . . . . .
H42 H 0.5258(12) 0.2464(11) 0.5854(10) 0.032(4) Uiso 1 1 d . . . . .
H43 H 0.4334(12) 0.2391(11) 0.6521(10) 0.036(4) Uiso 1 1 d . . . . .
H51 H 0.3701(11) 0.3875(9) 0.8397(9) 0.022(3) Uiso 1 1 d . . . . .
H52 H 0.3656(12) 0.3079(9) 0.7689(9) 0.023(3) Uiso 1 1 d . . . . .
H61 H 0.5261(14) 0.3186(11) 0.9058(11) 0.040(4) Uiso 1 1 d . . . . .
H62 H 0.5209(13) 0.2385(11) 0.8319(10) 0.036(4) Uiso 1 1 d . . . . .
H63 H 0.4288(12) 0.2495(11) 0.9010(10) 0.033(4) Uiso 1 1 d . . . . .
H71 H 0.6110(11) 0.4176(8) 0.8187(9) 0.019(3) Uiso 1 1 d . . . . .
H72 H 0.5996(11) 0.4939(9) 0.7469(9) 0.023(3) Uiso 1 1 d . . . . .
H81 H 0.5706(13) 0.5566(11) 0.8866(10) 0.037(4) Uiso 1 1 d . . . . .
H82 H 0.4769(13) 0.4902(10) 0.9093(10) 0.033(4) Uiso 1 1 d . . . . .
H83 H 0.4632(13) 0.5681(10) 0.8354(10) 0.032(4) Uiso 1 1 d . . . . .
N2 N 0.75956(8) 0.58578(7) 0.54531(6) 0.0198(2) Uani 1 1 d . . . . .
O11 O 0.75885(8) 0.66092(6) 0.58627(6) 0.0292(2) Uani 1 1 d . . . . .
O12 O 0.73504(7) 0.51454(6) 0.58645(6) 0.0263(2) Uani 1 1 d . . . . .
O13 O 0.78482(8) 0.58382(6) 0.46631(6) 0.0315(2) Uani 1 1 d . . . . .
O1 O 0.71202(8) 0.63710(6) 0.76311(6) 0.0305(2) Uani 1 1 d . . . . .
O2 O 0.77810(8) 0.71235(7) 0.79663(6) 0.0321(2) Uani 1 1 d . . . . .
H1 H 0.7308(14) 0.6421(11) 0.7070(13) 0.045(5) Uiso 1 1 d . . . . .
H2 H 0.7780(15) 0.6983(13) 0.8529(14) 0.055(5) Uiso 1 1 d . . . . .
O3 O 0.80162(8) 0.80872(6) 0.48018(6) 0.0306(2) Uani 1 1 d . . . . .
O4 O 0.70349(8) 0.86189(6) 0.48820(7) 0.0303(2) Uani 1 1 d . . . . .
H3 H 0.7848(14) 0.7627(13) 0.5170(12) 0.046(5) Uiso 1 1 d . . . . .
H4 H 0.7318(15) 0.9143(12) 0.5152(13) 0.052(5) Uiso 1 1 d . . . . .

loop_
_atom_site_aniso_label
_atom_site_aniso_U_11
_atom_site_aniso_U_22
_atom_site_aniso_U_33
_atom_site_aniso_U_23
_atom_site_aniso_U_13
_atom_site_aniso_U_12
N1 0.0135(4) 0.0166(4) 0.0169(4) -0.0004(4) -0.0006(3) 0.0005(3)
C1 0.0202(6) 0.0236(6) 0.0244(6) -0.0015(5) -0.0051(5) 0.0082(5)
C2 0.0427(8) 0.0330(8) 0.0359(8) 0.0131(6) -0.0039(7) 0.0122(7)
C3 0.0170(5) 0.0200(5) 0.0203(6) 0.0005(4) 0.0043(4) 0.0029(4)
C4 0.0284(6) 0.0266(6) 0.0280(7) -0.0101(5) 0.0066(5) -0.0001(5)
C5 0.0164(5) 0.0216(6) 0.0210(6) -0.0019(4) 0.0044(4) -0.0029(4)
C6 0.0261(6) 0.0287(7) 0.0295(7) 0.0104(5) 0.0067(5) -0.0004(5)
C7 0.0158(5) 0.0223(6) 0.0219(6) 0.0000(5) -0.0020(4) -0.0046(4)
C8 0.0263(6) 0.0296(7) 0.0291(7) -0.0095(5) -0.0008(5) -0.0064(5)
N2 0.0173(5) 0.0236(5) 0.0184(5) 0.0007(4) -0.0007(4) 0.0019(4)
O11 0.0463(6) 0.0201(4) 0.0214(4) 0.0001(3) 0.0056(4) 0.0043(4)
O12 0.0295(5) 0.0224(4) 0.0271(5) 0.0033(3) 0.0034(4) -0.0036(4)
O13 0.0426(6) 0.0337(5) 0.0183(4) -0.0019(4) 0.0053(4) -0.0013(4)
O1 0.0399(5) 0.0286(5) 0.0230(5) -0.0007(4) 0.0060(4) -0.0114(4)
O2 0.0305(5) 0.0430(6) 0.0229(5) 0.0038(4) -0.0052(4) -0.0143(4)
O3 0.0330(5) 0.0231(4) 0.0358(5) 0.0048(4) 0.0122(4) 0.0027(4)
O4 0.0296(5) 0.0242(5) 0.0371(5) 0.0004(4) -0.0062(4) 0.0013(4)

loop_
_atom_type_symbol
_atom_type_description
_atom_type_scat_dispersion_real
_atom_type_scat_dispersion_imag
_atom_type_scat_source
C C 0.0033 0.0016 'International Tables Vol C Tables 4.2.6.8 and 6.1.1.4'
H H 0.0000 0.0000 'International Tables Vol C Tables 4.2.6.8 and 6.1.1.4'
N N 0.0061 0.0033 'International Tables Vol C Tables 4.2.6.8 and 6.1.1.4'
O O 0.0106 0.0060 'International Tables Vol C Tables 4.2.6.8 and 6.1.1.4'

loop_
_geom_angle_atom_site_label_1
_geom_angle_atom_site_label_2
_geom_angle_atom_site_label_3
_geom_angle
_geom_angle_site_symmetry_1
_geom_angle_site_symmetry_3
_geom_angle_publ_flag
C1 N1 C7 111.13(8) . . ?
C1 N1 C5 106.30(9) . . ?
C7 N1 C5 110.94(8) . . ?
C1 N1 C3 110.80(8) . . ?
C7 N1 C3 106.50(8) . . ?
C5 N1 C3 111.23(8) . . ?
C2 C1 N1 114.69(10) . . ?
C2 C1 H11 110.9(8) . . ?
N1 C1 H11 106.1(8) . . ?
C2 C1 H12 111.2(8) . . ?
N1 C1 H12 104.9(8) . . ?
H11 C1 H12 108.6(12) . . ?
C1 C2 H21 108.1(11) . . ?
C1 C2 H22 111.9(10) . . ?
H21 C2 H22 107.3(15) . . ?
C1 C2 H23 113.6(10) . . ?
H21 C2 H23 105.9(14) . . ?
H22 C2 H23 109.7(15) . . ?
C4 C3 N1 114.90(9) . . ?
C4 C3 H31 112.2(8) . . ?
N1 C3 H31 104.9(8) . . ?
C4 C3 H32 110.3(7) . . ?
N1 C3 H32 105.3(7) . . ?
H31 C3 H32 108.8(11) . . ?
C3 C4 H41 111.9(9) . . ?
C3 C4 H42 107.3(9) . . ?
H41 C4 H42 106.6(13) . . ?
C3 C4 H43 113.1(9) . . ?
H41 C4 H43 111.5(13) . . ?
H42 C4 H43 105.9(13) . . ?
C6 C5 N1 115.00(9) . . ?
C6 C5 H51 111.6(8) . . ?
N1 C5 H51 105.0(8) . . ?
C6 C5 H52 110.2(8) . . ?
N1 C5 H52 105.4(8) . . ?
H51 C5 H52 109.4(12) . . ?
C5 C6 H61 111.8(9) . . ?
C5 C6 H62 111.8(9) . . ?
H61 C6 H62 111.6(13) . . ?
C5 C6 H63 106.9(9) . . ?
H61 C6 H63 107.9(13) . . ?
H62 C6 H63 106.4(13) . . ?
C8 C7 N1 115.05(9) . . ?
C8 C7 H71 110.9(8) . . ?
N1 C7 H71 105.2(8) . . ?
C8 C7 H72 111.6(8) . . ?
N1 C7 H72 105.7(8) . . ?
H71 C7 H72 107.9(11) . . ?
C7 C8 H81 107.6(10) . . ?
C7 C8 H82 112.8(9) . . ?
H81 C8 H82 106.1(13) . . ?
C7 C8 H83 112.9(9) . . ?
H81 C8 H83 106.5(12) . . ?
H82 C8 H83 110.5(13) . . ?
O13 N2 O12 121.40(10) . . ?
O13 N2 O11 119.69(10) . . ?
O12 N2 O11 118.91(9) . . ?
O2 O1 H1 97.1(11) . . ?
O1 O2 H2 99.1(12) . . ?
O4 O3 H3 99.3(11) . . ?
O3 O4 H4 99.7(11) . . ?

loop_
_geom_bond_atom_site_label_1
_geom_bond_atom_site_label_2
_geom_bond_distance
_geom_bond_site_symmetry_2
_geom_bond_publ_flag
N1 C1 1.5177(14) . ?
N1 C7 1.5191(14) . ?
N1 C5 1.5196(14) . ?
N1 C3 1.5224(13) . ?
C1 C2 1.5062(19) . ?
C1 H11 0.968(14) . ?
C1 H12 0.972(15) . ?
C2 H21 0.939(18) . ?
C2 H22 0.948(18) . ?
C2 H23 0.961(18) . ?
C3 C4 1.5137(17) . ?
C3 H31 0.975(14) . ?
C3 H32 0.984(13) . ?
C4 H41 0.981(17) . ?
C4 H42 0.952(16) . ?
C4 H43 0.960(16) . ?
C5 C6 1.5089(17) . ?
C5 H51 0.973(14) . ?
C5 H52 0.970(14) . ?
C6 H61 0.986(17) . ?
C6 H62 0.977(16) . ?
C6 H63 0.959(16) . ?
C7 C8 1.5116(17) . ?
C7 H71 0.974(13) . ?
C7 H72 0.964(14) . ?
C8 H81 0.953(17) . ?
C8 H82 0.986(16) . ?
C8 H83 0.971(16) . ?
N2 O13 1.2343(13) . ?
N2 O12 1.2543(13) . ?
N2 O11 1.2655(13) . ?
O1 O2 1.4634(13) . ?
O1 H1 0.882(19) . ?
O2 H2 0.88(2) . ?
O3 O4 1.4443(13) . ?
O3 H3 0.899(19) . ?
O4 H4 0.939(19) . ?

loop_
_geom_hbond_atom_site_label_D
_geom_hbond_atom_site_label_H
_geom_hbond_atom_site_label_A
_geom_hbond_distance_DH
_geom_hbond_distance_HA
_geom_hbond_distance_DA
_geom_hbond_angle_DHA
_geom_hbond_site_symmetry_A
_geom_hbond_publ_flag
O1 H1 O11 0.882(19) 1.878(19) 2.7570(13) 174.2(17) . yes
O3 H3 O11 0.899(19) 1.854(19) 2.7501(13) 174.5(17) . yes
O2 H2 O3 0.88(2) 1.95(2) 2.8068(14) 166.4(18) 7_576 yes
O4 H4 O12 0.939(19) 1.87(2) 2.7941(13) 167.9(18) 8_765 yes

loop_
_geom_torsion_atom_site_label_1
_geom_torsion_atom_site_label_2
_geom_torsion_atom_site_label_3
_geom_torsion_atom_site_label_4
_geom_torsion
_geom_torsion_site_symmetry_1
_geom_torsion_site_symmetry_2
_geom_torsion_site_symmetry_3
_geom_torsion_site_symmetry_4
_geom_torsion_publ_flag
C7 N1 C1 C2 60.85(13) . . . . ?
C5 N1 C1 C2 -178.33(11) . . . . ?
C3 N1 C1 C2 -57.35(13) . . . . ?
C1 N1 C3 C4 -56.60(13) . . . . ?
C7 N1 C3 C4 -177.58(10) . . . . ?
C5 N1 C3 C4 61.42(12) . . . . ?
C1 N1 C5 C6 -177.38(10) . . . . ?
C7 N1 C5 C6 -56.45(13) . . . . ?
C3 N1 C5 C6 61.91(13) . . . . ?
C1 N1 C7 C8 60.60(13) . . . . ?
C5 N1 C7 C8 -57.44(13) . . . . ?
C3 N1 C7 C8 -178.62(10) . . . . ?
H1 O1 O2 H2 -162.6(17) . . . . ?
H3 O3 O4 H4 114.6(17) . . . . ?
